data_2014252
loop_
_publ_author_name
'Zhang, Bing'
'Kou, Hui-Zhong'
'He, Yi'
'Wang, Hong-Gen'
'Cui, Ai-Li'

_publ_section_title
;
 [Cu(C~8~H~16~N~4~O~2~)~0.5~{N(CN)~2~}]~<i>n~</i>, a novel ladder-like
 coordination polymer
;
_journal_issue 7
_journal_name_full 'Acta Crystallographica Section C'
_journal_page_first m341
_journal_page_last m342
_journal_paper_doi 10.1107/S0108270104011011
_journal_volume 60
_journal_year 2004
_chemical_formula_iupac '[Cu2 (C8 H16 N4 O2) (C2 N3)2]'
_chemical_formula_moiety 'C12 H16 Cu2 N10 O2'
_chemical_formula_sum 'C12 H16 Cu2 N10 O2'
_chemical_formula_weight 459.42
_chemical_name_systematic
;
catena-poly[\m-dicyanamido-2':1\k^2^N^1^:N^5^-[[\m-N,N'-bis(3-
aminopropyl)oxamidato-\k^6^N,N',O:N'',N''',O']dicopper(II)]-\m-dicyanamido-
2:1'\k^2^N^1^:N^5^]
;
_space_group_IT_number 2
_symmetry_cell_setting triclinic
_symmetry_space_group_name_Hall '-P 1'
_symmetry_space_group_name_H-M 'P -1'
_atom_sites_solution_hydrogens geom
_atom_sites_solution_primary direct
_atom_sites_solution_secondary difmap
_cell_angle_alpha 88.794(2)
_cell_angle_beta 84.323(2)
_cell_angle_gamma 88.052(2)
_cell_formula_units_Z 1
_cell_length_a 6.7451(6)
_cell_length_b 7.7744(7)
_cell_length_c 8.0605(7)
_cell_measurement_reflns_used 1430
_cell_measurement_temperature 293(2)
_cell_measurement_theta_max 59.575
_cell_measurement_theta_min 5.079
_cell_volume 420.30(6)
_computing_cell_refinement SMART
_computing_data_collection 'SMART (Bruker, 2000)'
_computing_data_reduction 'SAINT (Bruker, 2000)'
_computing_molecular_graphics 'PLATON (Spek, 2002)'
_computing_publication_material SHELXL97
_computing_structure_refinement 'SHELXL97 (Sheldrick, 1997)'
_computing_structure_solution 'SHELXS97 (Sheldrick, 1990)'
_diffrn_ambient_temperature 293(2)
_diffrn_detector_area_resol_mean '15\\times15 microns'
_diffrn_measured_fraction_theta_full 0.989
_diffrn_measured_fraction_theta_max 0.989
_diffrn_measurement_device_type 'Bruker SMART CCD area-detector'
_diffrn_measurement_method '\f and \w scans'
_diffrn_radiation_monochromator graphite
_diffrn_radiation_source 'fine-focus sealed tube'
_diffrn_radiation_type MoK\a
_diffrn_radiation_wavelength 0.71073
_diffrn_reflns_av_R_equivalents 0.0211
_diffrn_reflns_av_sigmaI/netI 0.0394
_diffrn_reflns_limit_h_max 8
_diffrn_reflns_limit_h_min -5
_diffrn_reflns_limit_k_max 9
_diffrn_reflns_limit_k_min -9
_diffrn_reflns_limit_l_max 9
_diffrn_reflns_limit_l_min -8
_diffrn_reflns_number 2347
_diffrn_reflns_theta_full 25.00
_diffrn_reflns_theta_max 25.00
_diffrn_reflns_theta_min 2.54
_diffrn_standards_decay_% 0
_exptl_absorpt_coefficient_mu 2.562
_exptl_absorpt_correction_T_max 0.815
_exptl_absorpt_correction_T_min 0.680
_exptl_absorpt_correction_type multi-scan
_exptl_absorpt_process_details '(SADABS; Bruker, 2000)'
_exptl_crystal_colour purple
_exptl_crystal_density_diffrn 1.815
_exptl_crystal_density_meas ?
_exptl_crystal_density_method 'not measured'
_exptl_crystal_description platelet
_exptl_crystal_F_000 232
_exptl_crystal_size_max 0.25
_exptl_crystal_size_mid 0.15
_exptl_crystal_size_min 0.08
_refine_diff_density_max 0.610
_refine_diff_density_min -0.295
_refine_ls_extinction_coef 0
_refine_ls_extinction_method none
_refine_ls_goodness_of_fit_ref 1.022
_refine_ls_hydrogen_treatment constr
_refine_ls_matrix_type full
_refine_ls_number_parameters 118
_refine_ls_number_reflns 1457
_refine_ls_number_restraints 0
_refine_ls_restrained_S_all 1.022
_refine_ls_R_factor_all 0.0434
_refine_ls_R_factor_gt 0.0370
_refine_ls_shift/su_max 0.000
_refine_ls_shift/su_mean 0.000
_refine_ls_structure_factor_coef Fsqd
_refine_ls_weighting_details 'calc w=1/[\s^2^(Fo^2^)+(0.0575P)^2^] where P=(Fo^2^+2Fc^2^)/3'
_refine_ls_weighting_scheme calc
_refine_ls_wR_factor_gt 0.0898
_refine_ls_wR_factor_ref 0.0924
_reflns_number_gt 1268
_reflns_number_total 1457
_reflns_threshold_expression I>2\s(I)
_cod_data_source_file sq1157.cif
_cod_data_source_block I
_cod_depositor_comments
;
The following automatic conversions were performed:

'_exptl_crystal_density_meas' value 'none' was changed to '?' - the
value is perceived as not measured.

Automatic conversion script
Id: cif_fix_values 3008 2015-01-20 13:52:24Z robertas 
;
_cod_original_sg_symbol_H-M P-1
_cod_database_code 2014252
_cod_database_fobs_code 2014252

loop_
_symmetry_equiv_pos_as_xyz
'x, y, z'
'-x, -y, -z'

loop_
_atom_site_label
_atom_site_fract_x
_atom_site_fract_y
_atom_site_fract_z
_atom_site_U_iso_or_equiv
_atom_site_adp_type
_atom_site_calc_flag
_atom_site_refinement_flags
_atom_site_occupancy
_atom_site_disorder_assembly
_atom_site_disorder_group
_atom_site_type_symbol
Cu1 0.14911(6) 0.01279(5) 0.17231(6) 0.02874(19) Uani d . 1 . . Cu
N1 0.3780(4) 0.1590(4) 0.1255(4) 0.0265(7) Uani d . 1 . . N
O1 0.3087(4) -0.1506(3) 0.0209(3) 0.0284(6) Uani d . 1 . . O
N3 -0.0744(5) -0.1454(4) 0.2054(5) 0.0421(8) Uani d . 1 . . N
C4 0.5220(5) 0.0896(4) 0.0298(4) 0.0249(8) Uani d . 1 . . C
N2 -0.0367(5) 0.2019(4) 0.2575(4) 0.0325(7) Uani d . 1 . . N
H2A -0.1194 0.2257 0.1784 0.039 Uiso calc R 1 . . H
H2D -0.1117 0.1594 0.3465 0.039 Uiso calc R 1 . . H
C3 0.3976(6) 0.3343(5) 0.1858(5) 0.0359(9) Uani d . 1 . . C
H3B 0.4996 0.3925 0.1143 0.043 Uiso calc R 1 . . H
H3C 0.4389 0.3283 0.2977 0.043 Uiso calc R 1 . . H
C2 0.2021(7) 0.4364(5) 0.1869(6) 0.0477(11) Uani d . 1 . . C
H2B 0.2245 0.5547 0.2141 0.057 Uiso calc R 1 . . H
H2C 0.1589 0.4367 0.0757 0.057 Uiso calc R 1 . . H
C1 0.0385(7) 0.3689(5) 0.3076(6) 0.0467(11) Uani d . 1 . . C
H1B 0.0872 0.3545 0.4164 0.056 Uiso calc R 1 . . H
H1C -0.0713 0.4532 0.3174 0.056 Uiso calc R 1 . . H
N4 -0.3793(5) -0.2759(5) 0.3261(5) 0.0515(10) Uani d . 1 . . N
C5 -0.2221(6) -0.1978(5) 0.2653(5) 0.0349(9) Uani d . 1 . . C
C6 -0.5441(7) -0.1878(6) 0.3802(5) 0.0399(10) Uani d . 1 . . C
N5 -0.6954(5) -0.1242(5) 0.4259(5) 0.0504(10) Uani d . 1 . . N

loop_
_atom_site_aniso_label
_atom_site_aniso_U_11
_atom_site_aniso_U_22
_atom_site_aniso_U_33
_atom_site_aniso_U_12
_atom_site_aniso_U_13
_atom_site_aniso_U_23
Cu1 0.0217(3) 0.0262(3) 0.0367(3) -0.00267(18) 0.00639(19) -0.00399(18)
N1 0.0265(16) 0.0214(15) 0.0306(16) -0.0018(13) 0.0029(13) -0.0021(12)
O1 0.0224(13) 0.0254(13) 0.0362(14) -0.0050(10) 0.0050(11) -0.0018(11)
N3 0.0262(19) 0.0354(19) 0.063(2) -0.0022(15) 0.0036(17) -0.0043(17)
C4 0.0263(19) 0.0227(18) 0.0254(18) -0.0021(14) -0.0017(15) 0.0021(14)
N2 0.0264(17) 0.0340(17) 0.0354(18) 0.0004(14) 0.0062(14) -0.0065(14)
C3 0.035(2) 0.026(2) 0.046(2) -0.0044(17) 0.0040(18) -0.0068(17)
C2 0.046(3) 0.026(2) 0.069(3) 0.0023(19) 0.004(2) -0.0079(19)
C1 0.040(3) 0.034(2) 0.064(3) 0.0056(19) 0.009(2) -0.017(2)
N4 0.033(2) 0.042(2) 0.076(3) -0.0080(17) 0.0116(19) 0.0142(19)
C5 0.029(2) 0.032(2) 0.044(2) -0.0009(18) -0.0050(19) 0.0014(18)
C6 0.035(3) 0.050(3) 0.036(2) -0.013(2) -0.005(2) 0.0090(19)
N5 0.032(2) 0.072(3) 0.045(2) -0.0047(19) 0.0068(17) 0.0000(19)

loop_
_atom_type_symbol
_atom_type_description
_atom_type_scat_dispersion_real
_atom_type_scat_dispersion_imag
_atom_type_scat_source
C C 0.0033 0.0016 'International Tables Vol C Tables 4.2.6.8 and 6.1.1.4'
H H 0.0000 0.0000 'International Tables Vol C Tables 4.2.6.8 and 6.1.1.4'
N N 0.0061 0.0033 'International Tables Vol C Tables 4.2.6.8 and 6.1.1.4'
O O 0.0106 0.0060 'International Tables Vol C Tables 4.2.6.8 and 6.1.1.4'
Cu Cu 0.3201 1.2651 'International Tables Vol C Tables 4.2.6.8 and 6.1.1.4'

loop_
_geom_angle_atom_site_label_1
_geom_angle_atom_site_label_2
_geom_angle_atom_site_label_3
_geom_angle_site_symmetry_1
_geom_angle_site_symmetry_3
_geom_angle
_geom_angle_publ_flag
N1 Cu1 N3 . . 175.76(13) yes
N1 Cu1 N2 . . 94.99(12) yes
N3 Cu1 N2 . . 88.59(14) yes
N1 Cu1 O1 . . 83.98(11) yes
N3 Cu1 O1 . . 91.92(13) yes
N2 Cu1 O1 . . 162.46(12) yes
C4 N1 C3 . . 119.4(3) no
C4 N1 Cu1 . . 113.9(2) no
C3 N1 Cu1 . . 126.7(3) no
C4 O1 Cu1 2_655 . 111.0(2) no
C5 N3 Cu1 . . 157.0(4) yes
O1 C4 N1 2_655 . 128.9(3) no
O1 C4 C4 2_655 2_655 117.3(4) no
N1 C4 C4 . 2_655 113.8(4) no
C1 N2 Cu1 . . 121.3(3) no
C1 N2 H2A . . 107.0 no
Cu1 N2 H2A . . 107.0 no
C1 N2 H2D . . 107.0 no
Cu1 N2 H2D . . 107.0 no
H2A N2 H2D . . 106.7 no
N1 C3 C2 . . 111.0(3) no
N1 C3 H3B . . 109.4 no
C2 C3 H3B . . 109.4 no
N1 C3 H3C . . 109.4 no
C2 C3 H3C . . 109.4 no
H3B C3 H3C . . 108.0 no
C1 C2 C3 . . 114.2(4) no
C1 C2 H2B . . 108.7 no
C3 C2 H2B . . 108.7 no
C1 C2 H2C . . 108.7 no
C3 C2 H2C . . 108.7 no
H2B C2 H2C . . 107.6 no
N2 C1 C2 . . 113.2(4) no
N2 C1 H1B . . 108.9 no
C2 C1 H1B . . 108.9 no
N2 C1 H1C . . 108.9 no
C2 C1 H1C . . 108.9 no
H1B C1 H1C . . 107.7 no
C5 N4 C6 . . 120.8(4) yes
N3 C5 N4 . . 172.6(4) yes
N5 C6 N4 . . 174.2(5) yes

loop_
_geom_bond_atom_site_label_1
_geom_bond_atom_site_label_2
_geom_bond_site_symmetry_2
_geom_bond_distance
_geom_bond_publ_flag
Cu1 N1 . 1.951(3) yes
Cu1 N3 . 1.972(3) yes
Cu1 N2 . 1.987(3) yes
Cu1 O1 . 1.994(3) yes
Cu1 N5 1_655 2.583(3) yes
N1 C4 . 1.289(5) no
N1 C3 . 1.471(5) no
O1 C4 2_655 1.278(4) no
N3 C5 . 1.147(5) yes
C4 O1 2_655 1.278(4) no
C4 C4 2_655 1.532(7) no
N2 C1 . 1.487(5) no
N2 H2A . 0.9000 no
N2 H2D . 0.9000 no
C3 C2 . 1.515(6) no
C3 H3B . 0.9700 no
C3 H3C . 0.9700 no
C2 C1 . 1.498(6) no
C2 H2B . 0.9700 no
C2 H2C . 0.9700 no
C1 H1B . 0.9700 no
C1 H1C . 0.9700 no
N4 C5 . 1.289(5) yes
N4 C6 . 1.327(6) yes
C6 N5 . 1.149(5) yes
